data_4108277
loop_
_publ_author_name
'Hiroyasu Furukawa'
'Jaheon Kim'
'Nathan W. Ockwig'
'Michael O'Keeffe'
'Omar M. Yaghi'

_publ_contact_author_address
; 
Department of Chemistry and Biochemistry
University of Caligornia-Los Angeles 
Los Angeles, CA 90095 
USA 
;
_publ_contact_author_email yaghi@chem.ucla.edu
_publ_contact_author_name 'Professor Omar M. Yaghi'
_publ_section_title
;
 Control of Vertex Geometry, Structure Dimensionality, Functionality, and
 Pore Metrics in the Reticular Synthesis of Crystalline Metal-Organic
 Frameworks and Polyhedra
;
_journal_name_full 'Journal of the American Chemical Society'
_journal_page_first 11650
_journal_page_last 11661
_journal_paper_doi 10.1021/ja803783c
_journal_volume 130
_journal_year 2008
_chemical_formula_moiety 'C55 H78 Cu2 N6 O16'
_chemical_formula_sum 'C55 H78 Cu2 N6 O16'
_chemical_formula_weight 1206.31
_chemical_name_common MOF-602
_chemical_name_systematic
; 
 ? 
;
_space_group_IT_number 166
_symmetry_cell_setting rhombohedral
_symmetry_space_group_name_Hall '-R 3 2"'
_symmetry_space_group_name_H-M 'R -3 m :H'
_atom_sites_solution_hydrogens geom
_atom_sites_solution_primary direct
_atom_sites_solution_secondary difmap
_audit_creation_method SHELXL-97
_cell_angle_alpha 90.00
_cell_angle_beta 90.00
_cell_angle_gamma 120.00
_cell_formula_units_Z 9
_cell_length_a 46.3352(14)
_cell_length_b 46.3352(14)
_cell_length_c 10.4693(3)
_cell_measurement_reflns_used 4429
_cell_measurement_temperature 258(2)
_cell_measurement_theta_max 18.070
_cell_measurement_theta_min 2.194
_cell_volume 19465.7(10)
_computing_cell_refinement 'Bruker SAINT'
_computing_data_collection 'Bruker SMART'
_computing_data_reduction 'Bruker SAINT'
_computing_molecular_graphics 'Bruekr XP'
_computing_publication_material 'Bruker XCIF'
_computing_structure_refinement 'SHELXL-97 (Sheldrick, 1997)'
_computing_structure_solution 'SHELXS-97 (Sheldrick, 1990)'
_diffrn_ambient_temperature 258(2)
_diffrn_measured_fraction_theta_full 0.997
_diffrn_measured_fraction_theta_max 0.997
_diffrn_measurement_device_type 'Bruker SMART APEX CCD'
_diffrn_measurement_method 'omega scan'
_diffrn_radiation_monochromator graphite
_diffrn_radiation_source 'fine-focus sealed tube'
_diffrn_radiation_type MoK\a
_diffrn_radiation_wavelength 0.71073
_diffrn_reflns_av_R_equivalents 0.0806
_diffrn_reflns_av_sigmaI/netI 0.0613
_diffrn_reflns_limit_h_max 61
_diffrn_reflns_limit_h_min -59
_diffrn_reflns_limit_k_max 59
_diffrn_reflns_limit_k_min -61
_diffrn_reflns_limit_l_max 13
_diffrn_reflns_limit_l_min -13
_diffrn_reflns_number 67356
_diffrn_reflns_theta_full 28.31
_diffrn_reflns_theta_max 28.31
_diffrn_reflns_theta_min 0.88
_exptl_absorpt_coefficient_mu 0.540
_exptl_absorpt_correction_type empirical
_exptl_absorpt_process_details
;
SADABS; Sheldrick, 1996
ratio of minimum to maximum apparent transmission:  0.860716 
;
_exptl_crystal_colour blue
_exptl_crystal_density_diffrn 0.925
_exptl_crystal_description block
_exptl_crystal_F_000 5706
_exptl_crystal_size_max 0.17
_exptl_crystal_size_mid 0.16
_exptl_crystal_size_min 0.13
_platon_squeeze_details
;
;
_refine_diff_density_max 0.437
_refine_diff_density_min -0.476
_refine_diff_density_rms 0.054
_refine_ls_extinction_method none
_refine_ls_goodness_of_fit_ref 0.922
_refine_ls_matrix_type full
_refine_ls_number_parameters 131
_refine_ls_number_reflns 5577
_refine_ls_number_restraints 11
_refine_ls_restrained_S_all 0.943
_refine_ls_R_factor_all 0.1140
_refine_ls_R_factor_gt 0.0532
_refine_ls_shift/su_max 0.025
_refine_ls_shift/su_mean 0.003
_refine_ls_structure_factor_coef Fsqd
_refine_ls_weighting_details 'calc w=1/[\s^2^(Fo^2^)+(0.0855P)^2^+0.0000P] where P=(Fo^2^+2Fc^2^)/3'
_refine_ls_weighting_scheme calc
_refine_ls_wR_factor_gt 0.1373
_refine_ls_wR_factor_ref 0.1536
_reflns_number_gt 3118
_reflns_number_total 5577
_reflns_threshold_expression >2sigma(I)
_cod_data_source_file ja803783c_si_015.cif
_cod_data_source_block MOF-602
_cod_original_sg_symbol_H-M 'R -3 m'
_cod_database_code 4108277

loop_
_symmetry_equiv_pos_as_xyz
'x, y, z'
'-y, x-y, z'
'-x+y, -x, z'
'y, x, -z'
'x-y, -y, -z'
'-x, -x+y, -z'
'x+2/3, y+1/3, z+1/3'
'-y+2/3, x-y+1/3, z+1/3'
'-x+y+2/3, -x+1/3, z+1/3'
'y+2/3, x+1/3, -z+1/3'
'x-y+2/3, -y+1/3, -z+1/3'
'-x+2/3, -x+y+1/3, -z+1/3'
'x+1/3, y+2/3, z+2/3'
'-y+1/3, x-y+2/3, z+2/3'
'-x+y+1/3, -x+2/3, z+2/3'
'y+1/3, x+2/3, -z+2/3'
'x-y+1/3, -y+2/3, -z+2/3'
'-x+1/3, -x+y+2/3, -z+2/3'
'-x, -y, -z'
'y, -x+y, -z'
'x-y, x, -z'
'-y, -x, z'
'-x+y, y, z'
'x, x-y, z'
'-x+2/3, -y+1/3, -z+1/3'
'y+2/3, -x+y+1/3, -z+1/3'
'x-y+2/3, x+1/3, -z+1/3'
'-y+2/3, -x+1/3, z+1/3'
'-x+y+2/3, y+1/3, z+1/3'
'x+2/3, x-y+1/3, z+1/3'
'-x+1/3, -y+2/3, -z+2/3'
'y+1/3, -x+y+2/3, -z+2/3'
'x-y+1/3, x+2/3, -z+2/3'
'-y+1/3, -x+2/3, z+2/3'
'-x+y+1/3, y+2/3, z+2/3'
'x+1/3, x-y+2/3, z+2/3'

loop_
_atom_site_label
_atom_site_type_symbol
_atom_site_fract_x
_atom_site_fract_y
_atom_site_fract_z
_atom_site_U_iso_or_equiv
_atom_site_adp_type
_atom_site_occupancy
_atom_site_symmetry_multiplicity
_atom_site_calc_flag
_atom_site_refinement_flags
Cu1 Cu 1.022861(11) 0.511431(5) 0.09070(4) 0.05918(19) Uani 1 2 d S
O1 O 0.99413(5) 0.46706(4) 0.16410(19) 0.0808(6) Uani 1 1 d .
O2 O 0.95508(5) 0.44786(4) 0.01051(19) 0.0780(5) Uani 1 1 d .
C1 C 0.95008(7) 0.41185(7) 0.1798(3) 0.0774(8) Uani 1 1 d .
C2 C 0.91929(8) 0.38744(8) 0.1390(4) 0.1062(11) Uani 1 1 d .
H2A H 0.9093 0.3917 0.0701 0.127 Uiso 1 1 calc R
C3 C 0.90236(10) 0.35602(8) 0.1990(4) 0.1173(13) Uani 1 1 d .
C4 C 0.91761(9) 0.35010(7) 0.3006(3) 0.0952(10) Uani 1 1 d .
C5 C 0.94854(9) 0.37472(8) 0.3443(4) 0.1124(13) Uani 1 1 d .
C6 C 0.96443(8) 0.40500(8) 0.2806(4) 0.1059(12) Uani 1 1 d .
H6A H 0.9856 0.4212 0.3073 0.127 Uiso 1 1 calc R
C7 C 0.96774(8) 0.44494(6) 0.1126(3) 0.0718(8) Uani 1 1 d .
C8 C 0.86719(16) 0.33198(14) 0.1588(7) 0.170(4) Uani 0.634(6) 1 d P
H8A H 0.8589 0.3117 0.2069 0.204 Uiso 0.634(6) 1 calc PR
H8B H 0.8668 0.3272 0.0694 0.204 Uiso 0.634(6) 1 calc PR
H8C H 0.8534 0.3417 0.1745 0.204 Uiso 0.634(6) 1 calc PR
C8' C 0.9634(3) 0.3706(2) 0.4561(12) 0.157(6) Uani 0.366(6) 1 d P
H8'A H 0.9495 0.3486 0.4902 0.189 Uiso 0.366(6) 1 calc PR
H8'B H 0.9660 0.3869 0.5186 0.189 Uiso 0.366(6) 1 calc PR
H8'C H 0.9849 0.3734 0.4353 0.189 Uiso 0.366(6) 1 calc PR
O1S O 1.05636(9) 0.52818(4) 0.2464(4) 0.1130(11) Uani 1 2 d SD
C1S C 1.0602(2) 0.5194(2) 0.3397(8) 0.180(5) Uiso 0.50 1 d PD
C2S C 1.0729(6) 0.4947(5) 0.336(3) 0.56(2) Uiso 0.50 1 d PD
H2SA H 1.0555 0.4732 0.3635 0.670 Uiso 0.50 1 calc PR
H2SB H 1.0917 0.5023 0.3922 0.670 Uiso 0.50 1 calc PR
H2SC H 1.0794 0.4932 0.2506 0.670 Uiso 0.50 1 calc PR
N1S N 1.0449(3) 0.5266(4) 0.4435(12) 0.289(6) Uiso 0.50 1 d PD
C3S C 1.0647(3) 0.5236(4) 0.5400(12) 0.347 Uiso 0.50 1 d PD
H3SA H 1.0548 0.5007 0.5657 0.347 Uiso 0.50 1 calc PR
H3SB H 1.0660 0.5370 0.6122 0.347 Uiso 0.50 1 calc PR
H3SC H 1.0867 0.5311 0.5075 0.347 Uiso 0.50 1 calc PR
C4S C 1.0563(5) 0.5616(5) 0.4349(18) 0.347 Uiso 0.50 1 d PD
H4SA H 1.0469 0.5680 0.5036 0.347 Uiso 0.50 1 calc PR
H4SB H 1.0494 0.5662 0.3547 0.347 Uiso 0.50 1 calc PR
H4SC H 1.0801 0.5740 0.4406 0.347 Uiso 0.50 1 calc PR

loop_
_atom_site_aniso_label
_atom_site_aniso_U_11
_atom_site_aniso_U_22
_atom_site_aniso_U_33
_atom_site_aniso_U_23
_atom_site_aniso_U_13
_atom_site_aniso_U_12
Cu1 0.0774(3) 0.04205(19) 0.0699(3) 0.01721(11) 0.0344(2) 0.03872(16)
O1 0.0958(14) 0.0523(11) 0.0884(14) 0.0312(10) 0.0300(11) 0.0327(11)
O2 0.0943(14) 0.0498(10) 0.0878(14) 0.0281(9) 0.0257(11) 0.0344(10)
C1 0.088(2) 0.0514(15) 0.092(2) 0.0298(14) 0.0283(16) 0.0339(15)
C2 0.110(3) 0.0656(19) 0.124(3) 0.0444(19) 0.002(2) 0.0298(19)
C3 0.112(3) 0.064(2) 0.136(3) 0.049(2) 0.002(2) 0.014(2)
C4 0.102(2) 0.0610(19) 0.108(3) 0.0407(18) 0.016(2) 0.0304(18)
C5 0.113(3) 0.071(2) 0.129(3) 0.052(2) 0.002(2) 0.027(2)
C6 0.097(2) 0.0633(19) 0.132(3) 0.0459(19) 0.006(2) 0.0207(17)
C7 0.089(2) 0.0452(15) 0.088(2) 0.0244(14) 0.0444(17) 0.0384(15)
C8 0.139(6) 0.100(5) 0.209(8) 0.082(5) -0.026(5) 0.014(4)
C8' 0.129(9) 0.069(6) 0.200(13) 0.064(7) -0.047(8) -0.005(6)
O1S 0.133(3) 0.1107(18) 0.103(3) -0.0024(11) -0.005(2) 0.0664(14)

loop_
_atom_type_symbol
_atom_type_description
_atom_type_scat_dispersion_real
_atom_type_scat_dispersion_imag
_atom_type_scat_source
C C 0.0033 0.0016 'International Tables Vol C Tables 4.2.6.8 and 6.1.1.4'
H H 0.0000 0.0000 'International Tables Vol C Tables 4.2.6.8 and 6.1.1.4'
N N 0.0061 0.0033 'International Tables Vol C Tables 4.2.6.8 and 6.1.1.4'
O O 0.0106 0.0060 'International Tables Vol C Tables 4.2.6.8 and 6.1.1.4'
Cu Cu 0.3201 1.2651 'International Tables Vol C Tables 4.2.6.8 and 6.1.1.4'

loop_
_geom_angle_atom_site_label_1
_geom_angle_atom_site_label_2
_geom_angle_atom_site_label_3
_geom_angle
_geom_angle_site_symmetry_1
_geom_angle_site_symmetry_3
O2 Cu1 O2 89.79(10) 6_765 19_765
O2 Cu1 O1 88.83(8) 6_765 .
O2 Cu1 O1 168.41(9) 19_765 .
O2 Cu1 O1 168.41(9) 6_765 24
O2 Cu1 O1 88.83(8) 19_765 24
O1 Cu1 O1 90.20(11) . 24
O2 Cu1 O1S 97.50(9) 6_765 .
O2 Cu1 O1S 97.50(9) 19_765 .
O1 Cu1 O1S 94.09(9) . .
O1 Cu1 O1S 94.09(9) 24 .
O2 Cu1 Cu1 85.67(7) 6_765 19_765
O2 Cu1 Cu1 85.67(7) 19_765 19_765
O1 Cu1 Cu1 82.75(7) . 19_765
O1 Cu1 Cu1 82.75(7) 24 19_765
O1S Cu1 Cu1 175.49(10) . 19_765
C7 O1 Cu1 124.04(19) . .
C7 O2 Cu1 121.27(18) . 19_765
C6 C1 C2 118.3(3) . .
C6 C1 C7 121.3(3) . .
C2 C1 C7 120.4(3) . .
C1 C2 C3 121.7(3) . .
C1 C2 H2A 119.2 . .
C3 C2 H2A 119.2 . .
C4 C3 C2 118.2(3) . .
C4 C3 C8 122.9(3) . .
C2 C3 C8 118.6(4) . .
C3 C4 C5 120.8(3) . .
C3 C4 C4 120.2(3) . 17
C5 C4 C4 119.0(3) . 17
C6 C5 C4 118.6(3) . .
C6 C5 C8' 119.0(5) . .
C4 C5 C8' 122.3(4) . .
C1 C6 C5 122.3(3) . .
C1 C6 H6A 118.9 . .
C5 C6 H6A 118.9 . .
O1 C7 O2 126.2(2) . .
O1 C7 C1 116.3(3) . .
O2 C7 C1 117.5(3) . .
C3 C8 H8A 109.5 . .
C3 C8 H8B 109.5 . .
H8A C8 H8B 109.5 . .
C3 C8 H8C 109.5 . .
H8A C8 H8C 109.5 . .
H8B C8 H8C 109.5 . .
C5 C8' H8'A 109.5 . .
C5 C8' H8'B 109.5 . .
H8'A C8' H8'B 109.5 . .
C5 C8' H8'C 109.5 . .
H8'A C8' H8'C 109.5 . .
H8'B C8' H8'C 109.5 . .
C1S O1S Cu1 139.3(5) . .
O1S C1S N1S 114.4(11) . .
O1S C1S C2S 118.4(14) . .
N1S C1S C2S 125.7(16) . .
O1S C1S C3S 148.8(10) . .
N1S C1S C3S 40.1(5) . .
C2S C1S C3S 91.6(13) . .
C1S C2S H2SA 109.5 . .
C1S C2S H2SB 109.5 . .
H2SA C2S H2SB 109.5 . .
C1S C2S H2SC 109.5 . .
H2SA C2S H2SC 109.5 . .
H2SB C2S H2SC 109.5 . .
C1S N1S C3S 112.5(14) 24 24
C1S N1S C3S 120.2(12) 24 .
C3S N1S C3S 33.0(19) 24 .
C1S N1S C4S 66.6(15) 24 .
C3S N1S C4S 72.9(16) 24 .
C3S N1S C4S 104.9(13) . .
C1S N1S C1S 44.5(10) 24 .
C3S N1S C1S 117.9(13) 24 .
C3S N1S C1S 99.6(11) . .
C4S N1S C1S 109.9(16) . .
C1S N1S C4S 98.4(15) 24 24
C3S N1S C4S 93.0(19) 24 24
C3S N1S C4S 60.6(12) . 24
C4S N1S C4S 152(2) . 24
C1S N1S C4S 54.8(10) . 24
N1S C3S C1S 40.3(6) . .
N1S C3S H3SA 109.5 . .
C1S C3S H3SA 101.1 . .
N1S C3S H3SB 109.5 . .
C1S C3S H3SB 144.1 . .
H3SA C3S H3SB 109.5 . .
N1S C3S H3SC 109.5 . .
C1S C3S H3SC 76.1 . .
H3SA C3S H3SC 109.5 . .
H3SB C3S H3SC 109.5 . .
N1S C4S H4SA 109.5 . .
N1S C4S H4SB 109.5 . .
H4SA C4S H4SB 109.5 . .
N1S C4S H4SC 109.5 . .
H4SA C4S H4SC 109.5 . .
H4SB C4S H4SC 109.5 . .

loop_
_geom_bond_atom_site_label_1
_geom_bond_atom_site_label_2
_geom_bond_distance
_geom_bond_site_symmetry_2
Cu1 O2 1.9492(16) 6_765
Cu1 O2 1.9492(16) 19_765
Cu1 O1 1.9623(16) .
Cu1 O1 1.9623(16) 24
Cu1 O1S 2.114(4) .
Cu1 Cu1 2.6405(9) 19_765
O1 C7 1.259(4) .
O2 C7 1.259(3) .
O2 Cu1 1.9492(15) 19_765
C1 C6 1.364(4) .
C1 C2 1.371(4) .
C1 C7 1.502(3) .
C2 C3 1.411(4) .
C2 H2A 0.9300 .
C3 C4 1.377(5) .
C3 C8 1.501(6) .
C4 C5 1.388(4) .
C4 C4 1.513(5) 17
C5 C6 1.387(4) .
C5 C8' 1.423(10) .
C6 H6A 0.9300 .
C8 H8A 0.9600 .
C8 H8B 0.9600 .
C8 H8C 0.9600 .
C8' H8'A 0.9600 .
C8' H8'B 0.9600 .
C8' H8'C 0.9600 .
O1S C1S 1.109(7) .
C1S N1S 1.421(9) .
C1S C2S 1.502(16) .
C1S C3S 2.167(15) .
C2S H2SA 0.9600 .
C2S H2SB 0.9600 .
C2S H2SC 0.9600 .
N1S C1S 1.290(15) 24
N1S C3S 1.316(13) 24
N1S C3S 1.414(9) .
N1S C4S 1.429(10) .
N1S C4S 1.76(4) 24
C3S H3SA 0.9600 .
C3S H3SB 0.9600 .
C3S H3SC 0.9600 .
C4S H4SA 0.9600 .
C4S H4SB 0.9600 .
C4S H4SC 0.9600 .

loop_
_geom_torsion_atom_site_label_1
_geom_torsion_atom_site_label_2
_geom_torsion_atom_site_label_3
_geom_torsion_atom_site_label_4
_geom_torsion
_geom_torsion_site_symmetry_1
_geom_torsion_site_symmetry_4
O2 Cu1 O1 C7 -85.0(2) 6_765 .
O2 Cu1 O1 C7 -1.8(5) 19_765 .
O1 Cu1 O1 C7 83.4(2) 24 .
O1S Cu1 O1 C7 177.5(2) . .
Cu1 Cu1 O1 C7 0.7(2) 19_765 .
C6 C1 C2 C3 0.6(5) . .
C7 C1 C2 C3 179.1(3) . .
C1 C2 C3 C4 -0.4(6) . .
C1 C2 C3 C8 173.4(5) . .
C2 C3 C4 C5 1.3(6) . .
C8 C3 C4 C5 -172.2(5) . .
C2 C3 C4 C4 -178.4(3) . 17
C8 C3 C4 C4 8.0(7) . 17
C3 C4 C5 C6 -2.4(6) . .
C4 C4 C5 C6 177.4(3) 17 .
C3 C4 C5 C8' 173.5(7) . .
C4 C4 C5 C8' -6.7(9) 17 .
C2 C1 C6 C5 -1.7(6) . .
C7 C1 C6 C5 179.8(3) . .
C4 C5 C6 C1 2.6(6) . .
C8' C5 C6 C1 -173.4(7) . .
Cu1 O1 C7 O2 -2.6(4) . .
Cu1 O1 C7 C1 176.77(16) . .
Cu1 O2 C7 O1 3.2(4) 19_765 .
Cu1 O2 C7 C1 -176.14(16) 19_765 .
C6 C1 C7 O1 -8.8(4) . .
C2 C1 C7 O1 172.7(3) . .
C6 C1 C7 O2 170.6(3) . .
C2 C1 C7 O2 -7.9(4) . .
O2 Cu1 O1S C1S -88.9(10) 6_765 .
O2 Cu1 O1S C1S -179.7(10) 19_765 .
O1 Cu1 O1S C1S 0.4(10) . .
O1 Cu1 O1S C1S 90.9(10) 24 .
Cu1 Cu1 O1S C1S 45.7(10) 19_765 .
Cu1 O1S C1S N1S -95.2(11) . .
Cu1 O1S C1S C2S 72.2(12) . .
Cu1 O1S C1S C3S -124.4(13) . .
O1S C1S N1S C1S -33.1(9) . 24
C2S C1S N1S C1S 160.6(10) . 24
C3S C1S N1S C1S 123.8(12) . 24
O1S C1S N1S C3S -128(2) . 24
C2S C1S N1S C3S 66(3) . 24
C3S C1S N1S C3S 29(2) . 24
O1S C1S N1S C3S -156.9(11) . .
C2S C1S N1S C3S 36.8(16) . .
O1S C1S N1S C4S -47.1(15) . .
C2S C1S N1S C4S 146.6(13) . .
C3S C1S N1S C4S 109.8(15) . .
O1S C1S N1S C4S 159.9(13) . 24
C2S C1S N1S C4S -6.4(17) . 24
C3S C1S N1S C4S -43.2(15) . 24
C1S N1S C3S C1S -42.4(13) 24 .
C3S N1S C3S C1S -127.6(11) 24 .
C4S N1S C3S C1S -113.7(17) . .
C4S N1S C3S C1S 39.9(14) 24 .
O1S C1S C3S N1S 44(2) . .
C2S C1S C3S N1S -150.9(15) . .

loop_
_platon_squeeze_void_nr
_platon_squeeze_void_average_x
_platon_squeeze_void_average_y
_platon_squeeze_void_average_z
_platon_squeeze_void_volume
_platon_squeeze_void_count_electrons
1 -0.010 -0.006 -0.225 11547.7 3830.3
